data_1563855
loop_
_publ_author_name
'Xiong, Gang'
'Qi, Dan'
'He, Yongke'
'You, Lixin'
'Ren, Baoyi'
'Sun, Yaguang'

_publ_section_title
;
 Lanthanide contraction and anion-controlled structure diversity in two
 types of novel 3d-4f heterometallic coordination polymers: Crystal
 structure and magnetic properties
;
_journal_name_full 'Inorganica Chimica Acta'
_journal_page_first 299
_journal_page_last 304
_journal_paper_doi 10.1016/j.ica.2018.08.044
_journal_volume 483
_journal_year 2018
_chemical_formula_moiety '0.25(C144 H96 Br4 Cu8 N24 O48 Tb4), 2(C4 H9 N O), 2(C2 H8 N)'
_chemical_formula_sum 'C48 H58 Br Cu2 N10 O14 Tb'
_chemical_formula_weight 1364.97
_space_group_crystal_system monoclinic
_space_group_IT_number 15
_space_group_name_Hall '-I 2yc'
_space_group_name_H-M_alt 'I 1 2/c 1'
_atom_sites_solution_hydrogens geom
_atom_sites_solution_primary dual
_cell_angle_alpha 90
_cell_angle_beta 101.707(15)
_cell_angle_gamma 90
_cell_formula_units_Z 4
_cell_length_a 18.920(4)
_cell_length_b 15.464(2)
_cell_length_c 19.388(3)
_cell_measurement_reflns_used 6521
_cell_measurement_temperature 293
_cell_measurement_theta_max 27.5
_cell_measurement_theta_min 3.1
_cell_volume 5554.5(17)
_computing_cell_refinement
;
CrystalClear-SM Expert 2.0 r1 (Rigaku, 2009)
;
_computing_data_collection
;
CrystalClear-SM Expert 2.0 r1 (Rigaku, 2009)
;
_computing_data_reduction
;
CrystalClear-SM Expert 2.0 r1 (Rigaku, 2009)
;
_computing_molecular_graphics 'Olex2 (Dolomanov et al., 2009)'
_computing_publication_material 'Olex2 (Dolomanov et al., 2009)'
_computing_structure_refinement 'ShelXL (Sheldrick, 2015)'
_computing_structure_solution 'ShelXT (Sheldrick, 2015)'
_diffrn_ambient_temperature 293
_diffrn_detector CCD
_diffrn_detector_area_resol_mean 13.6612
_diffrn_measured_fraction_theta_full 0.998
_diffrn_measured_fraction_theta_max 0.994
_diffrn_measurement_details
;
scan:
	Number of images: 180
	           Slice: -60.0000 - 120.0000
	     Image width: 1.0000
	        Exp time: 16.0000
	   Rotation axis: Omega
	           Omega: 0.0000
	             Chi: 54.0000
	             Phi: 0.0000
	             XTD: 49.9400
	          2theta: 29.9192
scan:
	Number of images: 180
	           Slice: -60.0000 - 120.0000
	     Image width: 1.0000
	        Exp time: 16.0000
	   Rotation axis: Omega
	           Omega: 0.0000
	             Chi: 54.0000
	             Phi: 120.0000
	             XTD: 49.9400
	          2theta: 29.9192
scan:
	Number of images: 180
	           Slice: -60.0000 - 120.0000
	     Image width: 1.0000
	        Exp time: 16.0000
	   Rotation axis: Omega
	           Omega: 0.0000
	             Chi: 54.0000
	             Phi: 240.0000
	             XTD: 49.9400
	          2theta: 29.9192
;
_diffrn_measurement_device
;
XtaLABmini: Fixed Chi 2 circle
;
_diffrn_measurement_device_type 'Rigaku Mercury375R (2x2 bin mode)'
_diffrn_measurement_method 'profile data from \w-scans'
_diffrn_measurement_specimen_support Fiber
_diffrn_orient_matrix_type d*Trek
_diffrn_orient_matrix_UB_11 0.010365
_diffrn_orient_matrix_UB_12 -0.041646
_diffrn_orient_matrix_UB_13 0.030540
_diffrn_orient_matrix_UB_21 0.055290
_diffrn_orient_matrix_UB_22 -0.009766
_diffrn_orient_matrix_UB_23 -0.032083
_diffrn_orient_matrix_UB_31 0.033570
_diffrn_orient_matrix_UB_32 -0.001624
_diffrn_orient_matrix_UB_33 0.058347
_diffrn_radiation_monochromator 'Graphite Monochromator'
_diffrn_radiation_type MoK\a
_diffrn_radiation_wavelength 0.71073
_diffrn_reflns_av_R_equivalents 0.0829
_diffrn_reflns_av_unetI/netI 0.0685
_diffrn_reflns_Laue_measured_fraction_full 0.998
_diffrn_reflns_Laue_measured_fraction_max 0.994
_diffrn_reflns_limit_h_max 24
_diffrn_reflns_limit_h_min -24
_diffrn_reflns_limit_k_max 20
_diffrn_reflns_limit_k_min -20
_diffrn_reflns_limit_l_max 25
_diffrn_reflns_limit_l_min -25
_diffrn_reflns_number 28516
_diffrn_reflns_point_group_measured_fraction_full 0.998
_diffrn_reflns_point_group_measured_fraction_max 0.994
_diffrn_reflns_theta_full 25.242
_diffrn_reflns_theta_max 27.577
_diffrn_reflns_theta_min 3.127
_diffrn_source 'Sealed Tube'
_diffrn_source_current 12.0
_diffrn_source_power 0.6
_diffrn_source_voltage 50.0
_exptl_absorpt_coefficient_mu 2.808
_exptl_absorpt_correction_T_max 1.000
_exptl_absorpt_correction_T_min 0.819
_exptl_absorpt_correction_type multi-scan
_exptl_crystal_colour Colorless
_exptl_crystal_density_diffrn 1.632
_exptl_crystal_density_method 'not measured'
_exptl_crystal_description Prism
_exptl_crystal_F_000 2744
_exptl_crystal_size_max 0.2
_exptl_crystal_size_mid 0.2
_exptl_crystal_size_min 0.2
_refine_diff_density_max 0.569
_refine_diff_density_min -1.184
_refine_diff_density_rms 0.104
_refine_ls_extinction_coef .
_refine_ls_extinction_method none
_refine_ls_goodness_of_fit_ref 1.171
_refine_ls_hydrogen_treatment constr
_refine_ls_matrix_type full
_refine_ls_number_parameters 350
_refine_ls_number_reflns 6402
_refine_ls_number_restraints 0
_refine_ls_restrained_S_all 1.171
_refine_ls_R_factor_all 0.0689
_refine_ls_R_factor_gt 0.0514
_refine_ls_shift/su_max 0.000
_refine_ls_shift/su_mean 0.000
_refine_ls_structure_factor_coef Fsqd
_refine_ls_weighting_details 'w=1/[\s^2^(Fo^2^)+(0.0223P)^2^+0.4850P] where P=(Fo^2^+2Fc^2^)/3'
_refine_ls_weighting_scheme calc
_refine_ls_wR_factor_gt 0.0888
_refine_ls_wR_factor_ref 0.0960
_reflns_Friedel_coverage 0.000
_reflns_Friedel_fraction_full .
_reflns_Friedel_fraction_max .
_reflns_number_gt 5277
_reflns_number_total 6402
_reflns_threshold_expression 'I > 2\s(I)'
_cod_data_source_file 4.cif
_cod_data_source_block 1_pl
_cod_depositor_comments
;
The following automatic conversions were performed:

data item '_exptl_absorpt_correction_type' value 'Multi-scan' was
changed to 'multi-scan' in accordance with the built-in table derived
from the CIF Core dictionary named 'cif_core.dic' version 2.4.5 last
updated on 2014-11-21.

Automatic conversion script
Id: cif_fix_values 8369 2020-08-20 11:38:08Z andrius 
;
_cod_original_cell_volume 5554.5(16)
_cod_database_code 1563855
_shelx_space_group_comment
;
The symmetry employed for this shelxl refinement is uniquely defined
by the following loop, which should always be used as a source of
symmetry information in preference to the above space-group names.
They are only intended as comments.
;
_olex2_refinement_description
;
1. Fixed Uiso
 At 1.2 times of:
  All C(H) groups, All N(H,H) groups
 At 1.5 times of:
  All C(H,H,H) groups
2.a Secondary CH2 refined with riding coordinates:
 N5(H5A,H5B)
2.b Aromatic/amide H refined with riding coordinates:
 C2(H2), C3(H3), C4(H4), C5(H5), C7(H7), C8(H8), C9(H9), C10(H10), C11(H11),
 C13(H13), C15(H15), C18(H18)
2.c Idealised Me refined as rotating group:
 C19(H19A,H19B,H19C), C20(H20A,H20B,H20C), C21(H21A,H21B,H21C), C23(H23A,H23B,
 H23C), C24(H24A,H24B,H24C)
;
_olex2_submission_special_instructions 'No special instructions were received'

loop_
_space_group_symop_operation_xyz
'x, y, z'
'-x, y, -z+1/2'
'x+1/2, y+1/2, z+1/2'
'-x+1/2, y+1/2, -z+1'
'-x, -y, -z'
'x, -y, z-1/2'
'-x+1/2, -y+1/2, -z+1/2'
'x+1/2, -y+1/2, z'

loop_
_atom_site_label
_atom_site_type_symbol
_atom_site_fract_x
_atom_site_fract_y
_atom_site_fract_z
_atom_site_U_iso_or_equiv
_atom_site_adp_type
_atom_site_occupancy
_atom_site_site_symmetry_order
_atom_site_calc_flag
_atom_site_refinement_flags_posn
_atom_site_refinement_flags_adp
_atom_site_refinement_flags_occupancy
_atom_site_disorder_assembly
_atom_site_disorder_group
Tb1 Tb 0.000000 0.15813(2) -0.250000 0.02704(9) Uani 1 2 d S T P . .
Br1 Br 0.250000 -0.250000 -0.250000 0.0531(2) Uani 1 2 d S T P . .
Cu1 Cu 0.17270(3) -0.32752(4) -0.16929(3) 0.04263(17) Uani 1 1 d . . . . .
O3 O -0.02915(18) 0.0504(2) -0.18079(18) 0.0433(8) Uani 1 1 d . . . . .
O1 O 0.07867(19) 0.2549(2) -0.28170(18) 0.0468(9) Uani 1 1 d . . . . .
O2 O 0.1795(2) 0.2659(2) -0.3233(2) 0.0551(10) Uani 1 1 d . . . . .
O6 O 0.12591(17) 0.1191(2) -0.17873(16) 0.0391(8) Uani 1 1 d . . . . .
O4 O -0.1026(2) -0.0365(2) -0.1388(3) 0.0752(14) Uani 1 1 d . . . . .
O5 O 0.05649(18) 0.2079(2) -0.13330(17) 0.0466(9) Uani 1 1 d . . . . .
N1 N 0.1635(2) 0.5512(2) -0.2047(2) 0.0390(10) Uani 1 1 d . . . . .
N2 N 0.2590(2) 0.1661(3) 0.0717(2) 0.0393(10) Uani 1 1 d . . . . .
N3 N 0.1013(2) -0.2334(2) -0.1646(2) 0.0422(10) Uani 1 1 d . . . . .
C1 C 0.1125(3) 0.1625(3) -0.1284(2) 0.0359(11) Uani 1 1 d . . . . .
C2 C 0.2085(3) 0.4299(3) -0.2603(2) 0.0387(11) Uani 1 1 d . . . . .
H2 H 0.244590 0.406896 -0.280985 0.046 Uiso 1 1 calc R . . . .
C3 C 0.2823(3) 0.1526(4) 0.0127(3) 0.0501(14) Uani 1 1 d . . . . .
H3 H 0.331597 0.144850 0.015703 0.060 Uiso 1 1 calc R . . . .
C4 C 0.2140(3) 0.5140(3) -0.2347(3) 0.0415(12) Uani 1 1 d . . . . .
H4 H 0.254515 0.546174 -0.238513 0.050 Uiso 1 1 calc R . . . .
C5 C 0.0993(3) 0.4170(3) -0.2200(3) 0.0446(13) Uani 1 1 d . . . . .
H5 H 0.059926 0.384754 -0.212746 0.054 Uiso 1 1 calc R . . . .
C6 C 0.1491(3) 0.3810(3) -0.2546(2) 0.0344(11) Uani 1 1 d . . . . .
C7 C 0.1081(3) 0.5011(3) -0.1962(3) 0.0502(14) Uani 1 1 d . . . . .
H7 H 0.073973 0.524236 -0.173050 0.060 Uiso 1 1 calc R . . . .
C8 C 0.1887(3) 0.1748(4) 0.0660(3) 0.0570(16) Uani 1 1 d . . . . .
H8 H 0.170747 0.181170 0.106974 0.068 Uiso 1 1 calc R . . . .
C9 C 0.1403(3) 0.1749(4) 0.0019(3) 0.0583(17) Uani 1 1 d . . . . .
H9 H 0.091371 0.183802 0.000426 0.070 Uiso 1 1 calc R . . . .
C10 C 0.0320(3) -0.2462(3) -0.1628(3) 0.0473(13) Uani 1 1 d . . . . .
H10 H 0.015671 -0.302932 -0.163053 0.057 Uiso 1 1 calc R . . . .
C11 C 0.1227(3) -0.1505(3) -0.1642(3) 0.0480(13) Uani 1 1 d . . . . .
H11 H 0.170877 -0.139400 -0.164844 0.058 Uiso 1 1 calc R . . . .
C12 C 0.1353(3) 0.2931(3) -0.2886(3) 0.0401(12) Uani 1 1 d . . . . .
C13 C 0.0779(3) -0.0819(3) -0.1628(3) 0.0442(13) Uani 1 1 d . . . . .
H13 H 0.095394 -0.025679 -0.163087 0.053 Uiso 1 1 calc R . . . .
C14 C 0.1644(2) 0.1620(3) -0.0586(2) 0.0359(11) Uani 1 1 d . . . . .
C15 C -0.0171(3) -0.1810(3) -0.1606(3) 0.0477(14) Uani 1 1 d . . . . .
H15 H -0.064778 -0.193804 -0.158934 0.057 Uiso 1 1 calc R . . . .
C16 C 0.0059(3) -0.0965(3) -0.1609(2) 0.0369(11) Uani 1 1 d . . . . .
C17 C -0.0464(3) -0.0220(3) -0.1601(3) 0.0417(12) Uani 1 1 d . . . . .
C18 C 0.2377(3) 0.1492(3) -0.0527(3) 0.0461(13) Uani 1 1 d . . . . .
H18 H 0.256538 0.138488 -0.092581 0.055 Uiso 1 1 calc R . . . .
O7 O -0.0338(2) 0.3980(3) 0.0551(2) 0.0732(13) Uani 1 1 d . . . . .
N4 N 0.0790(3) 0.3977(3) 0.0364(3) 0.0667(14) Uani 1 1 d . . . . .
C19 C -0.0200(4) 0.3841(4) -0.0642(3) 0.0699(18) Uani 1 1 d . . . . .
H19A H -0.071759 0.382922 -0.073432 0.105 Uiso 1 1 calc GR . . . .
H19B H -0.002252 0.331343 -0.080504 0.105 Uiso 1 1 calc GR . . . .
H19C H -0.004066 0.432252 -0.088416 0.105 Uiso 1 1 calc GR . . . .
C20 C 0.1098(4) 0.4082(5) 0.1118(3) 0.086(2) Uani 1 1 d . . . . .
H20A H 0.138167 0.358198 0.128747 0.130 Uiso 1 1 calc GR . . . .
H20B H 0.071529 0.414472 0.137202 0.130 Uiso 1 1 calc GR . . . .
H20C H 0.139889 0.458714 0.118711 0.130 Uiso 1 1 calc GR . . . .
C21 C 0.1296(4) 0.4025(5) -0.0120(4) 0.099(3) Uani 1 1 d . . . . .
H21A H 0.129402 0.460043 -0.030689 0.149 Uiso 1 1 calc GR . . . .
H21B H 0.115085 0.362283 -0.049984 0.149 Uiso 1 1 calc GR . . . .
H21C H 0.177364 0.388353 0.012984 0.149 Uiso 1 1 calc GR . . . .
C22 C 0.0086(4) 0.3934(4) 0.0139(3) 0.0570(15) Uani 1 1 d . . . . .
N5 N 0.1440(2) 0.1228(3) -0.4040(2) 0.0487(11) Uani 1 1 d . . . . .
H5A H 0.132851 0.077052 -0.380459 0.058 Uiso 1 1 calc R . . . .
H5B H 0.155202 0.165950 -0.373416 0.058 Uiso 1 1 calc R . . . .
C23 C 0.0804(3) 0.1476(4) -0.4568(3) 0.0742(19) Uani 1 1 d . . . . .
H23A H 0.066340 0.100419 -0.488815 0.111 Uiso 1 1 calc GR . . . .
H23B H 0.091620 0.197147 -0.482348 0.111 Uiso 1 1 calc GR . . . .
H23C H 0.041439 0.161458 -0.433732 0.111 Uiso 1 1 calc GR . . . .
C24 C 0.2076(3) 0.1018(4) -0.4334(3) 0.0739(19) Uani 1 1 d . . . . .
H24A H 0.197022 0.052886 -0.464299 0.111 Uiso 1 1 calc GR . . . .
H24B H 0.247429 0.088176 -0.395788 0.111 Uiso 1 1 calc GR . . . .
H24C H 0.219830 0.150508 -0.459311 0.111 Uiso 1 1 calc GR . . . .

loop_
_atom_site_aniso_label
_atom_site_aniso_U_11
_atom_site_aniso_U_22
_atom_site_aniso_U_33
_atom_site_aniso_U_23
_atom_site_aniso_U_13
_atom_site_aniso_U_12
Tb1 0.02966(17) 0.02471(16) 0.02604(16) 0.000 0.00394(12) 0.000
Br1 0.0703(6) 0.0446(4) 0.0491(5) 0.0039(4) 0.0233(4) -0.0069(4)
Cu1 0.0482(4) 0.0345(3) 0.0408(4) -0.0025(3) -0.0014(3) 0.0063(3)
O3 0.046(2) 0.0323(18) 0.055(2) 0.0145(16) 0.0171(17) 0.0091(16)
O1 0.053(2) 0.0380(19) 0.047(2) 0.0016(16) 0.0063(18) -0.0207(17)
O2 0.063(3) 0.044(2) 0.063(3) -0.0169(19) 0.023(2) -0.0131(19)
O6 0.0371(19) 0.0415(19) 0.0355(19) -0.0053(15) -0.0003(15) -0.0009(15)
O4 0.067(3) 0.040(2) 0.137(4) 0.014(2) 0.064(3) 0.010(2)
O5 0.042(2) 0.058(2) 0.0340(19) -0.0122(17) -0.0075(15) 0.0148(18)
N1 0.047(3) 0.033(2) 0.037(2) -0.0044(18) 0.0073(19) -0.0040(19)
N2 0.031(2) 0.050(3) 0.035(2) 0.0035(19) 0.0028(17) -0.0039(19)
N3 0.040(3) 0.033(2) 0.052(3) 0.003(2) 0.005(2) 0.0045(19)
C1 0.038(3) 0.037(3) 0.029(3) 0.001(2) 0.001(2) -0.001(2)
C2 0.040(3) 0.035(3) 0.043(3) -0.006(2) 0.011(2) -0.008(2)
C3 0.028(3) 0.079(4) 0.041(3) -0.001(3) 0.002(2) 0.005(3)
C4 0.038(3) 0.038(3) 0.047(3) -0.007(2) 0.005(2) -0.008(2)
C5 0.042(3) 0.041(3) 0.053(3) -0.006(2) 0.016(3) -0.012(2)
C6 0.042(3) 0.031(2) 0.028(2) -0.002(2) 0.002(2) -0.012(2)
C7 0.043(3) 0.051(3) 0.062(4) -0.009(3) 0.023(3) -0.004(3)
C8 0.037(3) 0.099(5) 0.037(3) -0.002(3) 0.013(2) -0.005(3)
C9 0.029(3) 0.107(5) 0.037(3) -0.001(3) 0.001(2) 0.004(3)
C10 0.053(3) 0.030(3) 0.062(4) 0.010(2) 0.018(3) 0.003(2)
C11 0.040(3) 0.034(3) 0.067(4) 0.001(3) 0.004(3) 0.001(2)
C12 0.047(3) 0.036(3) 0.035(3) 0.005(2) 0.002(2) -0.009(2)
C13 0.042(3) 0.032(3) 0.059(4) 0.003(2) 0.011(3) 0.005(2)
C14 0.036(3) 0.035(3) 0.035(3) -0.004(2) 0.003(2) -0.002(2)
C15 0.042(3) 0.036(3) 0.071(4) 0.010(3) 0.027(3) 0.002(2)
C16 0.043(3) 0.032(2) 0.038(3) 0.008(2) 0.014(2) 0.007(2)
C17 0.049(3) 0.032(3) 0.048(3) 0.006(2) 0.019(3) 0.006(2)
C18 0.039(3) 0.068(4) 0.031(3) -0.006(3) 0.009(2) 0.002(3)
O7 0.060(3) 0.095(3) 0.070(3) 0.014(3) 0.027(2) -0.003(2)
N4 0.058(3) 0.066(3) 0.078(4) 0.001(3) 0.018(3) 0.001(3)
C19 0.089(5) 0.066(4) 0.051(4) -0.011(3) 0.004(3) 0.004(4)
C20 0.079(5) 0.095(5) 0.071(5) -0.001(4) -0.020(4) -0.001(4)
C21 0.072(5) 0.116(6) 0.125(7) 0.005(5) 0.057(5) -0.001(5)
C22 0.062(4) 0.044(3) 0.062(4) 0.006(3) 0.003(3) 0.002(3)
N5 0.053(3) 0.044(2) 0.054(3) -0.012(2) 0.024(2) -0.010(2)
C23 0.065(4) 0.097(5) 0.061(4) 0.002(4) 0.011(3) 0.001(4)
C24 0.066(4) 0.082(5) 0.084(5) -0.001(4) 0.040(4) 0.007(4)

loop_
_atom_type_symbol
_atom_type_description
_atom_type_scat_dispersion_real
_atom_type_scat_dispersion_imag
_atom_type_scat_source
C C 0.0033 0.0016 'International Tables Vol C Tables 4.2.6.8 and 6.1.1.4'
H H 0.0000 0.0000 'International Tables Vol C Tables 4.2.6.8 and 6.1.1.4'
Br Br -0.2901 2.4595 'International Tables Vol C Tables 4.2.6.8 and 6.1.1.4'
Cu Cu 0.3201 1.2651 'International Tables Vol C Tables 4.2.6.8 and 6.1.1.4'
N N 0.0061 0.0033 'International Tables Vol C Tables 4.2.6.8 and 6.1.1.4'
O O 0.0106 0.0060 'International Tables Vol C Tables 4.2.6.8 and 6.1.1.4'
Tb Tb -0.1723 4.1537 'International Tables Vol C Tables 4.2.6.8 and 6.1.1.4'

loop_
_geom_angle_atom_site_label_1
_geom_angle_atom_site_label_2
_geom_angle_atom_site_label_3
_geom_angle
_geom_angle_site_symmetry_1
_geom_angle_site_symmetry_3
O3 Tb1 O3 85.90(16) . 2_554
O3 Tb1 O1 152.67(12) 2_554 2_554
O3 Tb1 O1 94.11(12) 2_554 .
O3 Tb1 O1 94.11(12) . 2_554
O3 Tb1 O1 152.67(12) . .
O3 Tb1 O6 80.57(11) . 2_554
O3 Tb1 O6 80.57(11) 2_554 .
O3 Tb1 O6 79.65(11) 2_554 2_554
O3 Tb1 O6 79.65(11) . .
O3 Tb1 O5 78.22(12) . .
O3 Tb1 O5 78.22(12) 2_554 2_554
O3 Tb1 O5 132.00(12) 2_554 .
O3 Tb1 O5 132.00(12) . 2_554
O3 Tb1 C1 76.02(13) . .
O3 Tb1 C1 106.06(13) 2_554 .
O3 Tb1 C1 106.06(13) . 2_554
O3 Tb1 C1 76.02(13) 2_554 2_554
O1 Tb1 O1 98.04(18) 2_554 .
O1 Tb1 O6 126.38(11) 2_554 .
O1 Tb1 O6 73.41(11) 2_554 2_554
O1 Tb1 O6 126.38(11) . 2_554
O1 Tb1 O6 73.41(11) . .
O1 Tb1 O5 81.66(12) . .
O1 Tb1 O5 74.24(11) . 2_554
O1 Tb1 O5 81.66(12) 2_554 2_554
O1 Tb1 O5 74.24(11) 2_554 .
O1 Tb1 C1 77.75(13) . .
O1 Tb1 C1 100.42(13) . 2_554
O1 Tb1 C1 77.75(13) 2_554 2_554
O1 Tb1 C1 100.41(13) 2_554 .
O6 Tb1 O6 152.87(14) 2_554 .
O6 Tb1 C1 26.17(11) . .
O6 Tb1 C1 26.17(11) 2_554 2_554
O6 Tb1 C1 155.33(12) 2_554 .
O6 Tb1 C1 155.33(12) . 2_554
O5 Tb1 O6 52.25(10) . .
O5 Tb1 O6 52.25(10) 2_554 2_554
O5 Tb1 O6 139.57(11) . 2_554
O5 Tb1 O6 139.57(11) 2_554 .
O5 Tb1 O5 142.97(17) 2_554 .
O5 Tb1 C1 26.17(11) . .
O5 Tb1 C1 151.91(12) 2_554 .
O5 Tb1 C1 151.91(12) . 2_554
O5 Tb1 C1 26.17(11) 2_554 2_554
C1 Tb1 C1 177.25(19) . 2_554
Cu1 Br1 Cu1 180.0 . 7_544
N1 Cu1 Br1 104.07(12) 1_545 .
N1 Cu1 N2 105.40(16) 1_545 4_544
N1 Cu1 N3 133.46(17) 1_545 .
N2 Cu1 Br1 104.22(12) 4_544 .
N3 Cu1 Br1 99.05(12) . .
N3 Cu1 N2 107.23(16) . 4_544
C17 O3 Tb1 162.1(3) . .
C12 O1 Tb1 163.0(3) . .
C1 O6 Tb1 88.9(3) . .
C1 O5 Tb1 95.7(3) . .
C4 N1 Cu1 122.2(3) . 1_565
C7 N1 Cu1 121.1(3) . 1_565
C7 N1 C4 116.6(4) . .
C3 N2 Cu1 122.8(3) . 4_554
C8 N2 Cu1 120.3(3) . 4_554
C8 N2 C3 116.8(4) . .
C10 N3 Cu1 124.8(3) . .
C10 N3 C11 116.0(4) . .
C11 N3 Cu1 119.2(4) . .
O6 C1 Tb1 64.9(2) . .
O6 C1 O5 122.7(4) . .
O6 C1 C14 120.1(4) . .
O5 C1 Tb1 58.2(2) . .
O5 C1 C14 117.2(4) . .
C14 C1 Tb1 172.3(3) . .
C4 C2 H2 120.4 . .
C6 C2 H2 120.4 . .
C6 C2 C4 119.2(5) . .
N2 C3 H3 118.2 . .
N2 C3 C18 123.6(5) . .
C18 C3 H3 118.2 . .
N1 C4 C2 123.2(4) . .
N1 C4 H4 118.4 . .
C2 C4 H4 118.4 . .
C6 C5 H5 120.2 . .
C7 C5 H5 120.2 . .
C7 C5 C6 119.7(5) . .
C2 C6 C5 117.7(4) . .
C2 C6 C12 122.0(4) . .
C5 C6 C12 120.1(4) . .
N1 C7 C5 123.3(5) . .
N1 C7 H7 118.4 . .
C5 C7 H7 118.4 . .
N2 C8 H8 118.4 . .
N2 C8 C9 123.2(5) . .
C9 C8 H8 118.4 . .
C8 C9 H9 120.1 . .
C14 C9 C8 119.9(5) . .
C14 C9 H9 120.1 . .
N3 C10 H10 117.8 . .
N3 C10 C15 124.5(5) . .
C15 C10 H10 117.8 . .
N3 C11 H11 118.1 . .
N3 C11 C13 123.7(5) . .
C13 C11 H11 118.1 . .
O1 C12 C6 116.9(5) . .
O2 C12 O1 125.4(5) . .
O2 C12 C6 117.7(4) . .
C11 C13 H13 120.3 . .
C11 C13 C16 119.4(5) . .
C16 C13 H13 120.3 . .
C9 C14 C1 120.4(4) . .
C9 C14 C18 117.2(5) . .
C18 C14 C1 122.4(4) . .
C10 C15 H15 120.7 . .
C10 C15 C16 118.6(5) . .
C16 C15 H15 120.7 . .
C13 C16 C17 121.3(4) . .
C15 C16 C13 117.8(4) . .
C15 C16 C17 120.9(4) . .
O3 C17 C16 117.5(4) . .
O4 C17 O3 124.4(5) . .
O4 C17 C16 118.0(4) . .
C3 C18 C14 119.2(5) . .
C3 C18 H18 120.4 . .
C14 C18 H18 120.4 . .
C20 N4 C21 116.8(6) . .
C22 N4 C20 120.4(6) . .
C22 N4 C21 122.5(6) . .
H19A C19 H19B 109.5 . .
H19A C19 H19C 109.5 . .
H19B C19 H19C 109.5 . .
C22 C19 H19A 109.5 . .
C22 C19 H19B 109.5 . .
C22 C19 H19C 109.5 . .
N4 C20 H20A 109.5 . .
N4 C20 H20B 109.5 . .
N4 C20 H20C 109.5 . .
H20A C20 H20B 109.5 . .
H20A C20 H20C 109.5 . .
H20B C20 H20C 109.5 . .
N4 C21 H21A 109.5 . .
N4 C21 H21B 109.5 . .
N4 C21 H21C 109.5 . .
H21A C21 H21B 109.5 . .
H21A C21 H21C 109.5 . .
H21B C21 H21C 109.5 . .
O7 C22 N4 121.7(6) . .
O7 C22 C19 120.3(6) . .
N4 C22 C19 118.0(6) . .
H5A N5 H5B 107.6 . .
C23 N5 H5A 108.7 . .
C23 N5 H5B 108.7 . .
C23 N5 C24 114.2(5) . .
C24 N5 H5A 108.7 . .
C24 N5 H5B 108.7 . .
N5 C23 H23A 109.5 . .
N5 C23 H23B 109.5 . .
N5 C23 H23C 109.5 . .
H23A C23 H23B 109.5 . .
H23A C23 H23C 109.5 . .
H23B C23 H23C 109.5 . .
N5 C24 H24A 109.5 . .
N5 C24 H24B 109.5 . .
N5 C24 H24C 109.5 . .
H24A C24 H24B 109.5 . .
H24A C24 H24C 109.5 . .
H24B C24 H24C 109.5 . .

loop_
_geom_bond_atom_site_label_1
_geom_bond_atom_site_label_2
_geom_bond_distance
_geom_bond_site_symmetry_2
Tb1 O3 2.276(3) .
Tb1 O3 2.276(3) 2_554
Tb1 O1 2.281(3) 2_554
Tb1 O1 2.281(3) .
Tb1 O6 2.571(3) .
Tb1 O6 2.571(3) 2_554
Tb1 O5 2.423(3) .
Tb1 O5 2.423(3) 2_554
Tb1 C1 2.839(5) 2_554
Tb1 C1 2.839(5) .
Br1 Cu1 2.6369(8) .
Br1 Cu1 2.6369(8) 7_544
Cu1 N1 1.993(4) 1_545
Cu1 N2 2.065(4) 4_544
Cu1 N3 2.000(4) .
O3 C17 1.253(5) .
O1 C12 1.256(5) .
O2 C12 1.248(6) .
O6 C1 1.252(5) .
O4 C17 1.238(6) .
O5 C1 1.258(5) .
N1 C4 1.343(6) .
N1 C7 1.340(6) .
N2 C3 1.324(6) .
N2 C8 1.319(6) .
N3 C10 1.334(6) .
N3 C11 1.344(6) .
C1 C14 1.502(6) .
C2 H2 0.9300 .
C2 C4 1.388(6) .
C2 C6 1.379(6) .
C3 H3 0.9300 .
C3 C18 1.375(6) .
C4 H4 0.9300 .
C5 H5 0.9300 .
C5 C6 1.381(6) .
C5 C7 1.378(7) .
C6 C12 1.509(6) .
C7 H7 0.9300 .
C8 H8 0.9300 .
C8 C9 1.386(7) .
C9 H9 0.9300 .
C9 C14 1.356(7) .
C10 H10 0.9300 .
C10 C15 1.377(6) .
C11 H11 0.9300 .
C11 C13 1.362(6) .
C13 H13 0.9300 .
C13 C16 1.390(6) .
C14 C18 1.383(6) .
C15 H15 0.9300 .
C15 C16 1.378(6) .
C16 C17 1.520(6) .
C18 H18 0.9300 .
O7 C22 1.243(7) .
N4 C20 1.469(7) .
N4 C21 1.473(7) .
N4 C22 1.315(7) .
C19 H19A 0.9600 .
C19 H19B 0.9600 .
C19 H19C 0.9600 .
C19 C22 1.509(8) .
C20 H20A 0.9600 .
C20 H20B 0.9600 .
C20 H20C 0.9600 .
C21 H21A 0.9600 .
C21 H21B 0.9600 .
C21 H21C 0.9600 .
N5 H5A 0.8900 .
N5 H5B 0.8900 .
N5 C23 1.463(7) .
N5 C24 1.468(6) .
C23 H23A 0.9600 .
C23 H23B 0.9600 .
C23 H23C 0.9600 .
C24 H24A 0.9600 .
C24 H24B 0.9600 .
C24 H24C 0.9600 .

loop_
_geom_torsion_atom_site_label_1
_geom_torsion_atom_site_label_2
_geom_torsion_atom_site_label_3
_geom_torsion_atom_site_label_4
_geom_torsion
_geom_torsion_site_symmetry_1
_geom_torsion_site_symmetry_2
_geom_torsion_site_symmetry_3
_geom_torsion_site_symmetry_4
Tb1 O3 C17 O4 -118.1(10) . . . .
Tb1 O3 C17 C16 62.5(13) . . . .
Tb1 O1 C12 O2 69.5(13) . . . .
Tb1 O1 C12 C6 -113.4(11) . . . .
Tb1 O6 C1 O5 -6.7(5) . . . .
Tb1 O6 C1 C14 173.4(4) . . . .
Tb1 O5 C1 O6 7.2(5) . . . .
Tb1 O5 C1 C14 -172.9(3) . . . .
Cu1 N1 C4 C2 -179.5(4) 1_565 . . .
Cu1 N1 C7 C5 179.7(4) 1_565 . . .
Cu1 N2 C3 C18 -179.1(4) 4_554 . . .
Cu1 N2 C8 C9 177.1(5) 4_554 . . .
Cu1 N3 C10 C15 -179.0(4) . . . .
Cu1 N3 C11 C13 178.4(4) . . . .
O6 C1 C14 C9 -151.5(5) . . . .
O6 C1 C14 C18 28.9(7) . . . .
O5 C1 C14 C9 28.6(7) . . . .
O5 C1 C14 C18 -150.9(5) . . . .
N2 C3 C18 C14 1.1(9) . . . .
N2 C8 C9 C14 2.8(10) . . . .
N3 C10 C15 C16 0.6(9) . . . .
N3 C11 C13 C16 0.8(8) . . . .
C1 C14 C18 C3 177.8(5) . . . .
C2 C6 C12 O1 -178.3(4) . . . .
C2 C6 C12 O2 -0.9(7) . . . .
C3 N2 C8 C9 -3.5(9) . . . .
C4 N1 C7 C5 -3.8(8) . . . .
C4 C2 C6 C5 -3.4(7) . . . .
C4 C2 C6 C12 172.8(4) . . . .
C5 C6 C12 O1 -2.2(7) . . . .
C5 C6 C12 O2 175.3(5) . . . .
C6 C2 C4 N1 -0.5(8) . . . .
C6 C5 C7 N1 -0.1(9) . . . .
C7 N1 C4 C2 4.1(7) . . . .
C7 C5 C6 C2 3.7(8) . . . .
C7 C5 C6 C12 -172.6(5) . . . .
C8 N2 C3 C18 1.5(8) . . . .
C8 C9 C14 C1 -179.6(5) . . . .
C8 C9 C14 C18 0.0(8) . . . .
C9 C14 C18 C3 -1.8(8) . . . .
C10 N3 C11 C13 -0.7(8) . . . .
C10 C15 C16 C13 -0.6(8) . . . .
C10 C15 C16 C17 178.6(5) . . . .
C11 N3 C10 C15 0.0(8) . . . .
C11 C13 C16 C15 -0.1(8) . . . .
C11 C13 C16 C17 -179.3(5) . . . .
C13 C16 C17 O3 19.5(7) . . . .
C13 C16 C17 O4 -160.0(5) . . . .
C15 C16 C17 O3 -159.6(5) . . . .
C15 C16 C17 O4 20.9(8) . . . .
C20 N4 C22 O7 0.0(9) . . . .
C20 N4 C22 C19 179.0(5) . . . .
C21 N4 C22 O7 -172.7(6) . . . .
C21 N4 C22 C19 6.2(9) . . . .

_cod_database_fobs_code 1563855
